data_7103273
loop_
_publ_author_name
'Gadzikwa, Tendai'
'Zeng, Bi-Shun'
'Hupp, Joseph T'
'Nguyen, Sonbinh T'

_publ_section_title
;
 Ligand-elaboration as a strategy for engendering structural diversity
 in porous metal-organic framework compounds.
;
_journal_issue 31
_journal_name_full 'Chemical communications (Cambridge, England)'
_journal_page_first 3672
_journal_page_last 3674
_journal_paper_doi 10.1039/b714160b
_journal_year 2008
_chemical_formula_sum 'C92 H72 N4 O24 Zn4'
_chemical_formula_weight 1879.02
_chemical_name_common CompoundC
_chemical_name_systematic
;
?
;
_space_group_IT_number 5
_symmetry_cell_setting monoclinic
_symmetry_space_group_name_Hall 'C 2y'
_symmetry_space_group_name_H-M 'C 1 2 1'
_atom_sites_solution_hydrogens geom
_atom_sites_solution_primary direct
_atom_sites_solution_secondary difmap
_audit_creation_method SHELXL-97
_cell_angle_alpha 90.00
_cell_angle_beta 93.183(17)
_cell_angle_gamma 90.00
_cell_formula_units_Z 2
_cell_length_a 21.909(16)
_cell_length_b 27.458(16)
_cell_length_c 14.013(9)
_cell_measurement_reflns_used 6066
_cell_measurement_temperature 153(2)
_cell_measurement_theta_max 28.08
_cell_measurement_theta_min 2.30
_cell_volume 8417(10)
_computing_cell_refinement 'Bruker SMART'
_computing_data_collection 'Bruker SMART'
_computing_data_reduction 'Bruker SAINT'
_computing_molecular_graphics 'Bruker SHELXTL'
_computing_publication_material 'Bruker SHELXTL'
_computing_structure_refinement 'SHELXL-97 (Sheldrick, 1997)'
_computing_structure_solution 'SHELXS-97 (Sheldrick, 1990)'
_diffrn_ambient_temperature 153(2)
_diffrn_measured_fraction_theta_full 0.926
_diffrn_measured_fraction_theta_max 0.926
_diffrn_measurement_device_type 'CCD area detector'
_diffrn_measurement_method 'phi and omega scans'
_diffrn_radiation_monochromator graphite
_diffrn_radiation_source 'fine-focus sealed tube'
_diffrn_radiation_type MoK\a
_diffrn_radiation_wavelength 0.71073
_diffrn_reflns_av_R_equivalents 0.1299
_diffrn_reflns_av_sigmaI/netI 0.2730
_diffrn_reflns_limit_h_max 28
_diffrn_reflns_limit_h_min -29
_diffrn_reflns_limit_k_max 37
_diffrn_reflns_limit_k_min -35
_diffrn_reflns_limit_l_max 18
_diffrn_reflns_limit_l_min -18
_diffrn_reflns_number 39326
_diffrn_reflns_theta_full 28.96
_diffrn_reflns_theta_max 28.96
_diffrn_reflns_theta_min 1.19
_exptl_absorpt_coefficient_mu 0.604
_exptl_absorpt_correction_T_max 0.9684
_exptl_absorpt_correction_T_min 0.8500
_exptl_absorpt_correction_type integration
_exptl_crystal_colour light
_exptl_crystal_density_diffrn 0.741
_exptl_crystal_density_meas ?
_exptl_crystal_density_method .
_exptl_crystal_description needle
_exptl_crystal_F_000 1928
_exptl_crystal_size_max 0.071
_exptl_crystal_size_mid 0.044
_exptl_crystal_size_min 0.0135
_platon_squeeze_details ' ?'
_refine_diff_density_max 1.710
_refine_diff_density_min -1.109
_refine_diff_density_rms 0.164
_refine_ls_abs_structure_details 'Flack H D (1983), Acta Cryst. A39, 876-881'
_refine_ls_abs_structure_Flack 0.42(3)
_refine_ls_extinction_method none
_refine_ls_goodness_of_fit_ref 0.956
_refine_ls_hydrogen_treatment constr
_refine_ls_matrix_type full
_refine_ls_number_parameters 298
_refine_ls_number_reflns 19782
_refine_ls_number_restraints 46
_refine_ls_restrained_S_all 0.957
_refine_ls_R_factor_all 0.2053
_refine_ls_R_factor_gt 0.1142
_refine_ls_shift/su_max 5.598
_refine_ls_shift/su_mean 0.249
_refine_ls_structure_factor_coef Fsqd
_refine_ls_weighting_details 'calc w=1/[\s^2^(Fo^2^)+(0.1387P)^2^+0.0000P] where P=(Fo^2^+2Fc^2^)/3'
_refine_ls_weighting_scheme calc
_refine_ls_wR_factor_gt 0.2882
_refine_ls_wR_factor_ref 0.3222
_reflns_number_gt 6673
_reflns_number_total 19782
_reflns_threshold_expression >2sigma(I)
_cod_data_source_file b714160b.txt
_cod_data_source_block CompoundC
_cod_depositor_comments
;
The following automatic conversions were performed:
'_symmetry_cell_setting' value 'Monoclinic' changed to 'monoclinic'
according to '/home/saulius/struct/CIF-dictionaries/cif_core.dic'
dictionary named 'cif_core.dic' version 2.4.1 from 2010-06-29.

Automatic conversion script
Id: cif_fix_enum 1527 2010-12-29 10:47:43Z saulius 
;
_cod_original_sg_symbol_H-M C2
_cod_database_code 7103273

loop_
_symmetry_equiv_pos_as_xyz
'x, y, z'
'-x, y, -z'
'x+1/2, y+1/2, z'
'-x+1/2, y+1/2, -z'

loop_
_atom_site_label
_atom_site_type_symbol
_atom_site_fract_x
_atom_site_fract_y
_atom_site_fract_z
_atom_site_U_iso_or_equiv
_atom_site_adp_type
_atom_site_occupancy
_atom_site_symmetry_multiplicity
_atom_site_calc_flag
_atom_site_refinement_flags
_atom_site_disorder_assembly
_atom_site_disorder_group
C5 C 0.6262(3) 0.9709(4) 0.2625(5) 0.0236(17) Uiso 1 1 d D . .
C6 C 0.6278(3) 0.9685(4) 0.1555(5) 0.0225(19) Uiso 1 1 d D A .
C11 C 1.0358(5) 0.5310(4) 0.7027(8) 0.045(3) Uiso 1 1 d . . .
C12 C 0.9863(4) 0.5673(3) 0.7004(7) 0.041(3) Uiso 1 1 d D . .
C13 C 0.9763(5) 0.5960(4) 0.7837(9) 0.053(3) Uiso 1 1 d D . .
H13 H 0.9986 0.5882 0.8418 0.063 Uiso 1 1 calc R . .
C14 C 0.9537(4) 0.5784(3) 0.6143(8) 0.046(3) Uiso 1 1 d D . .
H14 H 0.9595 0.5596 0.5587 0.055 Uiso 1 1 calc R . .
C15 C 0.9354(5) 0.6348(4) 0.7831(9) 0.066(4) Uiso 1 1 d D . .
H15 H 0.9294 0.6533 0.8390 0.079 Uiso 1 1 calc R . .
C16 C 0.9115(5) 0.6182(5) 0.6103(11) 0.085(5) Uiso 1 1 d D . .
C17 C 0.9041(5) 0.6450(4) 0.6971(10) 0.071(4) Uiso 1 1 d D . .
C18 C 0.8652(7) 0.6842(6) 0.7020(12) 0.109(6) Uiso 1 1 d D . .
C19 C 0.8310(10) 0.7172(9) 0.7036(19) 0.181(10) Uiso 1 1 d D . .
C20 C 0.8013(5) 0.7653(5) 0.7024(12) 0.089(5) Uiso 1 1 d D . .
C21 C 0.7838(5) 0.7836(5) 0.7948(13) 0.099(5) Uiso 1 1 d D . .
H21 H 0.7951 0.7666 0.8521 0.119 Uiso 1 1 calc R . .
C22 C 0.7840(5) 0.7913(5) 0.6188(10) 0.075(4) Uiso 1 1 d D . .
C23 C 0.7492(5) 0.8273(4) 0.7968(10) 0.069(4) Uiso 1 1 d D . .
H23 H 0.7373 0.8398 0.8561 0.082 Uiso 1 1 calc R . .
C24 C 0.7505(4) 0.8339(4) 0.6239(9) 0.060(3) Uiso 1 1 d D . .
H24 H 0.7390 0.8512 0.5670 0.072 Uiso 1 1 calc R . .
C25 C 0.7330(4) 0.8519(4) 0.7135(9) 0.059(3) Uiso 1 1 d D . .
C26 C 0.6967(4) 0.8982(4) 0.7132(8) 0.043(3) Uiso 1 1 d D A .
C27 C 0.8092(8) 0.7744(6) 0.5216(12) 0.109(6) Uiso 1 1 d D . .
H27A H 0.8543 0.7773 0.5234 0.131 Uiso 1 1 calc R . .
H27B H 0.7977 0.7402 0.5075 0.131 Uiso 1 1 calc R . .
C28 C 0.8753(7) 0.6305(6) 0.5165(12) 0.119(6) Uiso 1 1 d D . .
H28A H 0.8786 0.6027 0.4722 0.143 Uiso 1 1 calc R . .
H28B H 0.8316 0.6339 0.5301 0.143 Uiso 1 1 calc R . .
C29 C 0.7197(6) 1.0275(5) 0.7115(9) 0.064(4) Uiso 1 1 d . A .
C30 C 0.7625(5) 1.0725(4) 0.7188(9) 0.054(3) Uiso 1 1 d D . .
C31 C 0.7841(6) 1.0888(5) 0.8088(11) 0.081(4) Uiso 1 1 d D . .
H31 H 0.7707 1.0743 0.8656 0.098 Uiso 1 1 calc R . .
C32 C 0.7787(6) 1.0909(5) 0.6354(11) 0.084(5) Uiso 1 1 d D . .
H32 H 0.7615 1.0778 0.5771 0.101 Uiso 1 1 calc R . .
C33 C 0.8248(7) 1.1261(6) 0.8122(16) 0.130(7) Uiso 1 1 d D . .
C34 C 0.8204(7) 1.1288(6) 0.6334(14) 0.116(6) Uiso 1 1 d D . .
H34 H 0.8328 1.1423 0.5751 0.139 Uiso 1 1 calc R . .
C35 C 0.8424(6) 1.1456(5) 0.7196(13) 0.098(5) Uiso 1 1 d D . .
C36 C 0.8877(8) 1.1873(7) 0.7268(15) 0.124(7) Uiso 1 1 d D . .
C37 C 0.9250(8) 1.2215(7) 0.7304(15) 0.134(7) Uiso 1 1 d D . .
C38 C 0.9541(5) 1.2674(5) 0.7260(12) 0.086(5) Uiso 1 1 d D . .
C39 C 0.9699(7) 1.2920(7) 0.8059(17) 0.140(8) Uiso 1 1 d D . .
C40 C 0.9743(10) 1.2853(11) 0.633(3) 0.234(14) Uiso 1 1 d D . .
H40 H 0.9633 1.2681 0.5761 0.281 Uiso 1 1 calc R . .
C41 C 1.0057(5) 1.3349(5) 0.8022(11) 0.081(5) Uiso 1 1 d D . .
H41 H 1.0172 1.3524 0.8588 0.097 Uiso 1 1 calc R . .
C42 C 1.0063(6) 1.3238(6) 0.6301(12) 0.095(5) Uiso 1 1 d D . .
H42 H 1.0190 1.3347 0.5700 0.114 Uiso 1 1 calc R . .
C43 C 1.0238(4) 1.3509(4) 0.7128(8) 0.043(3) Uiso 1 1 d D . .
C44 C 1.0599(5) 1.3949(4) 0.7077(8) 0.049(3) Uiso 1 1 d . . .
C45 C 0.977(3) 1.272(2) 0.918(3) 0.41(4) Uiso 1 1 d D . .
H45A H 0.9666 1.2375 0.9231 0.496 Uiso 1 1 calc R . .
H45B H 1.0184 1.2782 0.9472 0.496 Uiso 1 1 calc R . .
C46 C 0.850(8) 1.151(5) 0.914(3) 1.9(3) Uiso 1 1 d D . .
H46A H 0.8938 1.1432 0.9264 2.313 Uiso 1 1 calc R . .
H46B H 0.8458 1.1869 0.9097 2.313 Uiso 1 1 calc R . .
C1A C 0.6650(13) 0.9905(8) 0.424(2) 0.018(8) Uiso 0.313(14) 1 d PD A 1
C2A C 0.6769(15) 0.9951(10) 0.318(3) 0.019(10) Uiso 0.313(14) 1 d PD A 1
C3A C 0.589(2) 0.9546(11) 0.305(4) 0.072(18) Uiso 0.313(14) 1 d PD A 1
C4A C 0.5748(10) 0.9488(8) 0.4007(16) 0.000(6) Uiso 0.313(14) 1 d PD A 1
C7A C 0.6803(8) 0.9721(7) 0.1098(12) 0.063(6) Uiso 0.555(12) 1 d PD A 3
C8A C 0.6790(7) 0.9756(7) 0.0090(11) 0.050(5) Uiso 0.555(12) 1 d PD A 3
C9A C 0.5735(7) 0.9687(6) 0.0051(10) 0.038(4) Uiso 0.555(12) 1 d PD A 3
C10A C 0.5695(8) 0.9658(6) 0.1011(12) 0.057(6) Uiso 0.555(12) 1 d PD A 3
C1B C 0.6758(7) 0.9510(5) 0.4143(13) 0.039(5) Uiso 0.687(14) 1 d PD A 2
C2B C 0.6738(9) 0.9517(6) 0.3194(18) 0.055(7) Uiso 0.687(14) 1 d PD A 2
C3B C 0.5774(8) 0.9917(5) 0.3104(12) 0.030(5) Uiso 0.687(14) 1 d PD A 2
C4B C 0.5829(8) 0.9894(5) 0.4142(14) 0.050(6) Uiso 0.687(14) 1 d PD A 2
C7B C 0.6536(8) 1.0119(8) 0.1086(16) 0.053(8) Uiso 0.445(12) 1 d PD A 4
C8B C 0.6510(7) 1.0112(8) 0.0105(14) 0.038(6) Uiso 0.445(12) 1 d PD A 4
C9B C 0.6045(8) 0.9367(9) 0.0064(17) 0.059(8) Uiso 0.445(12) 1 d PD A 4
C10B C 0.6040(8) 0.9323(9) 0.1031(17) 0.058(8) Uiso 0.445(12) 1 d PD A 4
N1 N 0.6245(3) 0.9722(4) 0.4591(4) 0.0247(14) Uiso 1 1 d D . .
N2 N 0.6272(3) 0.9737(4) -0.0409(4) 0.0296(15) Uiso 1 1 d D . .
O1 O 0.6933(3) 0.9276(3) 0.6352(6) 0.047(2) Uiso 1 1 d . . .
O2 O 0.6789(4) 1.0294(3) 0.6358(6) 0.056(3) Uiso 1 1 d . . .
O3 O 1.0705(3) 0.5326(3) 0.6307(6) 0.050(2) Uiso 1 1 d . . .
O4 O 1.0522(3) 1.4292(3) 0.6201(5) 0.046(2) Uiso 1 1 d . . .
O5 O 1.0726(4) 0.5290(3) 0.7824(6) 0.056(3) Uiso 1 1 d . . .
O6 O 0.6829(3) 1.0317(3) 0.7926(5) 0.049(2) Uiso 1 1 d . . .
O7 O 0.7014(4) 0.9300(3) 0.7972(6) 0.068(3) Uiso 1 1 d . . .
O8 O 1.0557(3) 1.4268(3) 0.7866(6) 0.052(2) Uiso 1 1 d . . .
O9 O 0.7815(9) 0.8066(8) 0.4518(16) 0.226(8) Uiso 1 1 d D . .
H9 H 0.8038 0.8089 0.4053 0.339 Uiso 1 1 calc R . .
O10 O 0.8923(6) 0.6698(5) 0.4735(11) 0.141(5) Uiso 1 1 d D . .
H10 H 0.9300 0.6685 0.4660 0.212 Uiso 1 1 calc R . .
O11 O 0.934(3) 1.301(3) 0.960(7) 0.77(5) Uiso 1 1 d D . .
H11 H 0.9214 1.3229 0.9214 1.156 Uiso 1 1 calc R . .
O12 O 0.8152(17) 1.1328(11) 0.992(3) 0.362(15) Uiso 1 1 d D . .
H12 H 0.7798 1.1446 0.9874 0.542 Uiso 1 1 calc R . .
Zn1 Zn 0.62357(5) 0.97348(8) 0.60536(5) 0.0314(3) Uani 1 1 d . . .
Zn2 Zn 0.62848(5) 0.97292(8) 0.81429(5) 0.0324(3) Uani 1 1 d . . .

loop_
_atom_site_aniso_label
_atom_site_aniso_U_11
_atom_site_aniso_U_22
_atom_site_aniso_U_33
_atom_site_aniso_U_23
_atom_site_aniso_U_13
_atom_site_aniso_U_12
Zn1 0.0645(8) 0.0261(5) 0.0041(4) -0.0020(10) 0.0066(4) 0.0004(11)
Zn2 0.0646(8) 0.0283(5) 0.0048(4) -0.0009(11) 0.0062(4) 0.0050(12)

loop_
_atom_type_symbol
_atom_type_description
_atom_type_scat_dispersion_real
_atom_type_scat_dispersion_imag
_atom_type_scat_source
C C 0.0033 0.0016 'International Tables Vol C Tables 4.2.6.8 and 6.1.1.4'
H H 0.0000 0.0000 'International Tables Vol C Tables 4.2.6.8 and 6.1.1.4'
N N 0.0061 0.0033 'International Tables Vol C Tables 4.2.6.8 and 6.1.1.4'
O O 0.0106 0.0060 'International Tables Vol C Tables 4.2.6.8 and 6.1.1.4'
Zn Zn 0.2839 1.4301 'International Tables Vol C Tables 4.2.6.8 and 6.1.1.4'

loop_
_geom_angle_atom_site_label_1
_geom_angle_atom_site_label_2
_geom_angle_atom_site_label_3
_geom_angle
_geom_angle_site_symmetry_1
_geom_angle_site_symmetry_3
_geom_angle_publ_flag
C3A C5 C2B 95(2) . . ?
C3A C5 C2A 116(3) . . ?
C2B C5 C2A 49.3(8) . . ?
C3A C5 C3B 47.6(9) . . ?
C2B C5 C3B 116.5(13) . . ?
C2A C5 C3B 97.7(13) . . ?
C3A C5 C6 125(3) . . ?
C2B C5 C6 120.0(11) . . ?
C2A C5 C6 119.1(15) . . ?
C3B C5 C6 123.5(9) . . ?
C7A C6 C7B 51.5(8) . . ?
C7A C6 C10A 120.1(11) . . ?
C7B C6 C10A 98.8(10) . . ?
C7A C6 C10B 96.4(11) . . ?
C7B C6 C10B 120.2(14) . . ?
C10A C6 C10B 50.5(8) . . ?
C7A C6 C5 122.5(9) . . ?
C7B C6 C5 115.8(12) . . ?
C10A C6 C5 117.2(8) . . ?
C10B C6 C5 123.8(13) . . ?
O5 C11 O3 107.3(10) . . ?
O5 C11 C12 117.1(10) . . ?
O3 C11 C12 115.0(9) . . ?
C14 C12 C13 119.1(10) . . ?
C14 C12 C11 120.5(10) . . ?
C13 C12 C11 119.9(10) . . ?
C15 C13 C12 122.8(12) . . ?
C16 C14 C12 119.9(11) . . ?
C17 C15 C13 116.7(13) . . ?
C14 C16 C17 117.4(13) . . ?
C14 C16 C28 120.2(14) . . ?
C17 C16 C28 122.4(15) . . ?
C15 C17 C18 113.2(14) . . ?
C15 C17 C16 124.1(14) . . ?
C18 C17 C16 122.7(15) . . ?
C19 C18 C17 178(2) . . ?
C18 C19 C20 166.5(8) . . ?
C22 C20 C21 119.5(16) . . ?
C22 C20 C19 124.2(17) . . ?
C21 C20 C19 115.9(17) . . ?
C23 C21 C20 118.4(16) . . ?
C20 C22 C24 120.3(13) . . ?
C20 C22 C27 118.9(14) . . ?
C24 C22 C27 120.5(13) . . ?
C25 C23 C21 120.6(14) . . ?
C22 C24 C25 120.5(13) . . ?
C24 C25 C23 120.7(13) . . ?
C24 C25 C26 117.4(11) . . ?
C23 C25 C26 121.9(12) . . ?
O1 C26 O7 107.0(8) . . ?
O1 C26 C25 120.7(9) . . ?
O7 C26 C25 119.3(9) . . ?
O9 C27 C22 104.8(16) . . ?
O10 C28 C16 115.6(12) . . ?
O2 C29 O6 104.0(10) . . ?
O2 C29 C30 113.2(10) . . ?
O6 C29 C30 104.3(10) . . ?
C32 C30 C31 125.2(14) . . ?
C32 C30 C29 115.5(12) . . ?
C31 C30 C29 119.2(12) . . ?
C30 C31 C33 117.6(16) . . ?
C30 C32 C34 120.4(16) . . ?
C31 C33 C35 116.5(19) . . ?
C31 C33 C46 122(2) . . ?
C35 C33 C46 121(2) . . ?
C35 C34 C32 116.0(18) . . ?
C34 C35 C33 124.3(19) . . ?
C34 C35 C36 121.0(18) . . ?
C33 C35 C36 114.7(17) . . ?
C37 C36 C35 178(2) . . ?
C36 C37 C38 165.2(10) . . ?
C39 C38 C40 120(2) . . ?
C39 C38 C37 120.6(19) . . ?
C40 C38 C37 119(2) . . ?
C38 C39 C41 120(2) . . ?
C38 C39 C45 129(3) . . ?
C41 C39 C45 106(3) . . ?
C42 C40 C38 120(3) . . ?
C43 C41 C39 118.5(16) . . ?
C40 C42 C43 122(2) . . ?
C41 C43 C42 119.3(14) . . ?
C41 C43 C44 119.1(11) . . ?
C42 C43 C44 121.6(12) . . ?
O8 C44 O4 103.5(9) . . ?
O8 C44 C43 114.7(9) . . ?
O4 C44 C43 120.7(9) . . ?
O11 C45 C39 101(5) . . ?
O12 C46 C33 110(4) . . ?
N1 C1A C2A 129(3) . . ?
C1A C2A C5 108(3) . . ?
C5 C3A C4A 139(5) . . ?
N1 C4A C3A 106(3) . . ?
C6 C7A C8A 120.5(14) . . ?
N2 C8A C7A 120.2(14) . . ?
N2 C9A C10A 125.0(13) . . ?
C9A C10A C6 114.5(13) . . ?
N1 C1B C2B 116.6(16) . . ?
C5 C2B C1B 124.5(18) . . ?
C4B C3B C5 115.8(14) . . ?
N1 C4B C3B 124.9(16) . . ?
C8B C7B C6 115.9(19) . . ?
C7B C8B N2 122.6(19) . . ?
N2 C9B C10B 126(2) . . ?
C9B C10B C6 117(2) . . ?
C4B N1 C1B 121.9(12) . . ?
C4B N1 C1A 100.9(14) . . ?
C1B N1 C1A 49.7(8) . . ?
C4B N1 C4A 49.6(7) . . ?
C1B N1 C4A 98.8(9) . . ?
C1A N1 C4A 121.3(18) . . ?
C4B N1 Zn1 118.5(10) . . ?
C1B N1 Zn1 119.6(8) . . ?
C1A N1 Zn1 117.7(16) . . ?
C4A N1 Zn1 121.0(9) . . ?
C9B N2 C8A 95.8(11) . . ?
C9B N2 C9A 48.5(8) . . ?
C8A N2 C9A 119.6(10) . . ?
C9B N2 C8B 117.7(14) . . ?
C8A N2 C8B 51.8(8) . . ?
C9A N2 C8B 98.1(10) . . ?
C9B N2 Zn2 121.2(12) . 1_554 ?
C8A N2 Zn2 118.5(8) . 1_554 ?
C9A N2 Zn2 121.7(7) . 1_554 ?
C8B N2 Zn2 121.1(10) . 1_554 ?
C26 O1 Zn1 123.2(7) . . ?
C29 O2 Zn1 120.6(8) . . ?
C11 O3 Zn1 118.3(7) . 3_545 ?
C44 O4 Zn1 113.6(6) . 3 ?
C11 O5 Zn2 123.4(7) . 3_545 ?
C29 O6 Zn2 114.4(7) . . ?
C26 O7 Zn2 115.1(6) . . ?
C44 O8 Zn2 116.4(7) . 3 ?
O1 Zn1 O4 100.8(3) . 3_445 ?
O1 Zn1 O3 154.0(3) . 3_455 ?
O4 Zn1 O3 90.5(3) 3_445 3_455 ?
O1 Zn1 O2 89.5(3) . . ?
O4 Zn1 O2 156.7(3) 3_445 . ?
O3 Zn1 O2 72.3(3) 3_455 . ?
O1 Zn1 N1 98.5(3) . . ?
O4 Zn1 N1 98.3(3) 3_445 . ?
O3 Zn1 N1 103.0(3) 3_455 . ?
O2 Zn1 N1 100.8(4) . . ?
O1 Zn1 Zn2 78.6(2) . . ?
O4 Zn1 Zn2 83.1(2) 3_445 . ?
O3 Zn1 Zn2 79.6(2) 3_455 . ?
O2 Zn1 Zn2 78.5(3) . . ?
N1 Zn1 Zn2 177.0(2) . . ?
O8 Zn2 O7 103.3(4) 3_445 . ?
O8 Zn2 O6 155.9(3) 3_445 . ?
O7 Zn2 O6 88.4(4) . . ?
O8 Zn2 N2 98.1(3) 3_445 1_556 ?
O7 Zn2 N2 100.4(3) . 1_556 ?
O6 Zn2 N2 100.4(4) . 1_556 ?
O8 Zn2 O5 88.4(3) 3_445 3_455 ?
O7 Zn2 O5 154.8(4) . 3_455 ?
O6 Zn2 O5 73.4(3) . 3_455 ?
N2 Zn2 O5 99.9(4) 1_556 3_455 ?
O8 Zn2 Zn1 80.2(2) 3_445 . ?
O7 Zn2 Zn1 82.5(3) . . ?
O6 Zn2 Zn1 80.5(2) . . ?
N2 Zn2 Zn1 177.0(2) 1_556 . ?
O5 Zn2 Zn1 77.5(2) 3_455 . ?

loop_
_geom_bond_atom_site_label_1
_geom_bond_atom_site_label_2
_geom_bond_distance
_geom_bond_site_symmetry_2
_geom_bond_publ_flag
C5 C3A 1.12(5) . ?
C5 C2B 1.38(2) . ?
C5 C2A 1.48(4) . ?
C5 C3B 1.414(19) . ?
C5 C6 1.503(9) . ?
C6 C7A 1.351(18) . ?
C6 C7B 1.49(2) . ?
C6 C10A 1.452(18) . ?
C6 C10B 1.33(3) . ?
C11 O5 1.341(13) . ?
C11 O3 1.299(12) . ?
C11 C12 1.471(14) . ?
C12 C14 1.402(14) . ?
C12 C13 1.436(14) . ?
C13 C15 1.391(15) . ?
C14 C16 1.430(17) . ?
C15 C17 1.382(17) . ?
C16 C17 1.437(18) . ?
C16 C28 1.535(17) . ?
C17 C18 1.38(2) . ?
C18 C19 1.18(3) . ?
C19 C20 1.47(3) . ?
C20 C22 1.406(19) . ?
C20 C21 1.46(2) . ?
C21 C23 1.421(18) . ?
C22 C24 1.386(16) . ?
C22 C27 1.567(17) . ?
C23 C25 1.376(16) . ?
C24 C25 1.421(16) . ?
C25 C26 1.502(15) . ?
C26 O1 1.357(12) . ?
C26 O7 1.463(13) . ?
C27 O9 1.429(18) . ?
C28 O10 1.300(14) . ?
C29 O2 1.350(15) . ?
C29 O6 1.433(14) . ?
C29 C30 1.551(16) . ?
C30 C32 1.339(17) . ?
C30 C31 1.395(17) . ?
C31 C33 1.36(2) . ?
C32 C34 1.39(2) . ?
C33 C35 1.48(2) . ?
C33 C46 1.65(4) . ?
C34 C35 1.36(2) . ?
C35 C36 1.51(2) . ?
C36 C37 1.25(2) . ?
C37 C38 1.42(2) . ?
C38 C39 1.34(2) . ?
C38 C40 1.48(3) . ?
C39 C41 1.42(2) . ?
C39 C45 1.66(3) . ?
C40 C42 1.27(3) . ?
C41 C43 1.405(17) . ?
C42 C43 1.411(18) . ?
C43 C44 1.448(15) . ?
C44 O8 1.419(13) . ?
C44 O4 1.549(13) . ?
C45 O11 1.38(5) . ?
C46 O12 1.45(4) . ?
C1A N1 1.15(3) . ?
C1A C2A 1.53(5) . ?
C3A C4A 1.41(6) . ?
C4A N1 1.47(2) . ?
C7A C8A 1.414(19) . ?
C8A N2 1.300(16) . ?
C9A N2 1.379(15) . ?
C9A C10A 1.355(19) . ?
C1B N1 1.441(18) . ?
C1B C2B 1.33(3) . ?
C3B C4B 1.45(2) . ?
C4B N1 1.177(18) . ?
C7B C8B 1.37(2) . ?
C8B N2 1.34(2) . ?
C9B N2 1.32(3) . ?
C9B C10B 1.36(2) . ?
N1 Zn1 2.051(6) . ?
N2 Zn2 2.032(6) 1_554 ?
O1 Zn1 2.007(8) . ?
O2 Zn1 1.988(8) . ?
O3 Zn1 2.038(8) 3_545 ?
O4 Zn1 2.000(7) 3 ?
O5 Zn2 2.001(8) 3_545 ?
O6 Zn2 2.041(8) . ?
O7 Zn2 2.010(9) . ?
O8 Zn2 2.055(8) 3 ?
Zn1 O4 2.000(7) 3_445 ?
Zn1 O3 2.038(8) 3_455 ?
Zn1 Zn2 2.924(2) . ?
Zn2 O8 2.055(8) 3_445 ?
Zn2 N2 2.032(6) 1_556 ?
Zn2 O5 2.001(8) 3_455 ?

loop_
_platon_squeeze_void_nr
_platon_squeeze_void_average_x
_platon_squeeze_void_average_y
_platon_squeeze_void_average_z
_platon_squeeze_void_volume
_platon_squeeze_void_count_electrons
1 0.005 -0.003 -0.009 4911.9 -19.2
